data_7706673
loop_
_publ_author_name
'Li, Jiahe'
'Yan, Hao'
'Wang, Zhiyuan'
'Liu, Rongping'
'Luo, Baomei'
'Yang, Dengfeng'
'Chen, Hailan'
'Pan, Lixia'
'Ma, Zhen'

_publ_section_title
;
 Copper chloride complexes with substituted 4'-phenyl-terpyridine ligands:
 synthesis, characterization, antiproliferative activities and DNA
 interactions.
;
_journal_issue 23
_journal_name_full 'Dalton transactions (Cambridge, England : 2003)'
_journal_page_first 8243
_journal_page_last 8257
_journal_paper_doi 10.1039/d0dt03989f
_journal_volume 50
_journal_year 2021
_chemical_formula_moiety 'C21 H18 Cl2 Cu I N3 O2.50'
_chemical_formula_sum 'C21 H18 Cl2 Cu I N3 O2.5'
_chemical_formula_weight 613.72
_space_group_crystal_system triclinic
_space_group_IT_number 2
_space_group_name_Hall '-P 1'
_space_group_name_H-M_alt 'P -1'
_atom_sites_solution_hydrogens mixed
_audit_creation_method SHELXL-2018/3
_audit_update_record
;
2021-02-03 deposited with the CCDC.	2021-02-08 downloaded from the CCDC.
;
_cell_angle_alpha 71.792(9)
_cell_angle_beta 87.316(6)
_cell_angle_gamma 73.962(8)
_cell_formula_units_Z 2
_cell_length_a 7.8431(5)
_cell_length_b 11.2987(13)
_cell_length_c 13.8696(12)
_cell_measurement_reflns_used 2942
_cell_measurement_temperature 293(2)
_cell_measurement_theta_max 27.5630
_cell_measurement_theta_min 3.0240
_cell_volume 1121.05(19)
_computing_cell_refinement 'CrysAlisPro 1.171.39.27b (Rigaku OD, 2015)'
_computing_data_collection 'CrysAlisPro 1.171.39.27b (Rigaku OD, 2015)'
_computing_data_reduction 'CrysAlisPro 1.171.39.27b (Rigaku OD, 2015)'
_computing_molecular_graphics 'Mercury (Macrae et al., 2008)'
_computing_publication_material 'SHELXL2018 and PLATON (Spek, 2009)'
_computing_structure_refinement 'SHELXL-2018/3 (Sheldrick, 2018)'
_computing_structure_solution 'SHELXS-97 (Sheldrick, 2008)'
_diffrn_ambient_temperature 293(2)
_diffrn_detector_area_resol_mean 10.3818
_diffrn_measured_fraction_theta_full 0.998
_diffrn_measured_fraction_theta_max 0.843
_diffrn_measurement_device_type 'SuperNova, Dual, Cu at zero, Atlas'
_diffrn_measurement_method '\w scans'
_diffrn_radiation_type MoK\a
_diffrn_radiation_wavelength 0.71073
_diffrn_reflns_av_R_equivalents 0.0364
_diffrn_reflns_av_unetI/netI 0.0663
_diffrn_reflns_Laue_measured_fraction_full 0.998
_diffrn_reflns_Laue_measured_fraction_max 0.843
_diffrn_reflns_limit_h_max 10
_diffrn_reflns_limit_h_min -10
_diffrn_reflns_limit_k_max 14
_diffrn_reflns_limit_k_min -14
_diffrn_reflns_limit_l_max 15
_diffrn_reflns_limit_l_min -18
_diffrn_reflns_number 9821
_diffrn_reflns_point_group_measured_fraction_full 0.998
_diffrn_reflns_point_group_measured_fraction_max 0.843
_diffrn_reflns_theta_full 25.242
_diffrn_reflns_theta_max 29.392
_diffrn_reflns_theta_min 2.863
_diffrn_source 'SuperNova (Mo) X-ray Source'
_exptl_absorpt_coefficient_mu 2.615
_exptl_absorpt_correction_T_max 1.00000
_exptl_absorpt_correction_T_min 0.37825
_exptl_absorpt_correction_type multi-scan
_exptl_absorpt_process_details
;
CrysAlisPro 1.171.39.27b (Rigaku Oxford Diffraction, 2015)
Empirical absorption correction using spherical harmonics,
 implemented in SCALE3 ABSPACK scaling algorithm.
;
_exptl_crystal_colour blue
_exptl_crystal_density_diffrn 1.818
_exptl_crystal_description prism
_exptl_crystal_F_000 602
_exptl_crystal_size_max 0.45
_exptl_crystal_size_mid 0.38
_exptl_crystal_size_min 0.22
_refine_diff_density_max 1.408
_refine_diff_density_min -1.036
_refine_diff_density_rms 0.126
_refine_ls_extinction_method none
_refine_ls_goodness_of_fit_ref 1.003
_refine_ls_hydrogen_treatment constr
_refine_ls_matrix_type full
_refine_ls_number_parameters 277
_refine_ls_number_reflns 5212
_refine_ls_number_restraints 8
_refine_ls_restrained_S_all 5.230
_refine_ls_R_factor_all 0.1015
_refine_ls_R_factor_gt 0.0497
_refine_ls_shift/su_max 0.001
_refine_ls_shift/su_mean 0.000
_refine_ls_structure_factor_coef Fsqd
_refine_ls_weighting_details 'w=1/[\s^2^(Fo^2^)+(0.0676P)^2^+1.3509P] where P=(Fo^2^+2Fc^2^)/3'
_refine_ls_weighting_scheme calc
_refine_ls_wR_factor_gt 0.1170
_refine_ls_wR_factor_ref 0.1436
_reflns_Friedel_coverage 0.000
_reflns_number_gt 3113
_reflns_number_total 5212
_reflns_threshold_expression 'I > 2\s(I)'
_cod_data_source_file d0dt03989f2.cif
_cod_data_source_block D_CCDC3
_cod_depositor_comments 'Adding full bibliography for 7706668--7706674.cif.'
_cod_original_cell_volume 1121.04(19)
_cod_original_formula_sum 'C21 H18 Cl2 Cu I N3 O2.50'
_cod_database_code 7706673
_shelx_shelxl_version_number 2018/3
_shelx_space_group_comment
;
The symmetry employed for this shelxl refinement is uniquely defined
by the following loop, which should always be used as a source of
symmetry information in preference to the above space-group names.
They are only intended as comments.
;

loop_
_space_group_symop_operation_xyz
'x, y, z'
'-x, -y, -z'

loop_
_atom_site_label
_atom_site_type_symbol
_atom_site_fract_x
_atom_site_fract_y
_atom_site_fract_z
_atom_site_U_iso_or_equiv
_atom_site_adp_type
_atom_site_occupancy
_atom_site_site_symmetry_order
_atom_site_calc_flag
_atom_site_refinement_flags_posn
_atom_site_refinement_flags_adp
_atom_site_refinement_flags_occupancy
_atom_site_disorder_assembly
_atom_site_disorder_group
Cu1 Cu 2.11675(8) -0.13642(7) 0.92585(5) 0.0375(2) Uani 1 1 d . . . . .
Cl1 Cl 2.3004(2) -0.18932(19) 1.05971(12) 0.0559(5) Uani 1 1 d . . . . .
Cl2 Cl 2.30725(17) -0.26829(14) 0.81554(11) 0.0397(3) Uani 1 1 d . . . . .
I1 I 0.98050(5) 0.24850(5) 0.36775(3) 0.05261(18) Uani 1 1 d . . . . .
N1 N 1.9708(6) -0.2638(5) 0.9843(3) 0.0363(11) Uani 1 1 d . . . . .
N2 N 1.9114(5) -0.0600(4) 0.8315(3) 0.0317(10) Uani 1 1 d . . . . .
N3 N 2.1586(6) 0.0383(5) 0.8471(3) 0.0386(11) Uani 1 1 d . . . . .
C1 C 2.0078(7) -0.3675(6) 1.0685(4) 0.0435(15) Uani 1 1 d . . . . .
H1A H 2.109935 -0.384242 1.107588 0.052 Uiso 1 1 calc R U . . .
C2 C 1.9012(9) -0.4503(7) 1.0996(5) 0.0519(17) Uani 1 1 d . . . . .
H2A H 1.929519 -0.520385 1.158828 0.062 Uiso 1 1 calc R U . . .
C3 C 1.7524(8) -0.4264(6) 1.0405(5) 0.0476(16) Uani 1 1 d . . . . .
H3A H 1.678944 -0.481166 1.058859 0.057 Uiso 1 1 calc R U . . .
C4 C 1.7122(7) -0.3211(6) 0.9540(4) 0.0425(15) Uani 1 1 d . . . . .
H4A H 1.611353 -0.304056 0.913737 0.051 Uiso 1 1 calc R U . . .
C5 C 1.8224(6) -0.2410(5) 0.9274(4) 0.0336(13) Uani 1 1 d . . . . .
C6 C 1.7898(6) -0.1242(5) 0.8376(4) 0.0309(12) Uani 1 1 d . . . . .
C7 C 1.6518(6) -0.0801(5) 0.7672(4) 0.0336(12) Uani 1 1 d . . . . .
H7A H 1.568385 -0.126213 0.772452 0.040 Uiso 1 1 calc R U . . .
C8 C 1.6368(6) 0.0351(5) 0.6870(4) 0.0322(12) Uani 1 1 d . . . . .
C9 C 1.7642(7) 0.1006(5) 0.6850(4) 0.0348(13) Uani 1 1 d . . . . .
H9A H 1.757559 0.178155 0.633807 0.042 Uiso 1 1 calc R U . . .
C10 C 1.8998(7) 0.0515(6) 0.7582(4) 0.0339(13) Uani 1 1 d . . . . .
C11 C 2.0402(7) 0.1111(6) 0.7691(4) 0.0383(13) Uani 1 1 d . . . . .
C12 C 2.0510(8) 0.2310(6) 0.7086(5) 0.0457(15) Uani 1 1 d . . . . .
H12A H 1.966598 0.280413 0.656238 0.055 Uiso 1 1 calc R U . . .
C13 C 2.1870(8) 0.2772(7) 0.7262(5) 0.0519(17) Uani 1 1 d . . . . .
H13A H 2.196808 0.357650 0.685454 0.062 Uiso 1 1 calc R U . . .
C14 C 2.3082(8) 0.2029(7) 0.8047(6) 0.0555(18) Uani 1 1 d . . . . .
H14A H 2.401293 0.232551 0.817901 0.067 Uiso 1 1 calc R U . . .
C15 C 2.2910(7) 0.0848(7) 0.8635(5) 0.0454(16) Uani 1 1 d . . . . .
H15A H 2.373799 0.035067 0.916685 0.054 Uiso 1 1 calc R U . . .
C16 C 1.4882(7) 0.0851(5) 0.6099(4) 0.0339(12) Uani 1 1 d . . . . .
C17 C 1.4668(8) 0.1995(6) 0.5311(5) 0.0507(17) Uani 1 1 d . . . . .
H17A H 1.550907 0.245342 0.524450 0.061 Uiso 1 1 calc R U . . .
C18 C 1.3250(8) 0.2476(6) 0.4621(5) 0.0527(18) Uani 1 1 d . . . . .
H18A H 1.313449 0.325030 0.409852 0.063 Uiso 1 1 calc R U . . .
C19 C 1.2001(7) 0.1803(6) 0.4709(4) 0.0363(13) Uani 1 1 d . . . . .
C20 C 1.2211(7) 0.0645(6) 0.5444(4) 0.0390(14) Uani 1 1 d . . . . .
H20A H 1.139173 0.017463 0.548455 0.047 Uiso 1 1 calc R U . . .
C21 C 1.3651(7) 0.0164(6) 0.6135(4) 0.0390(14) Uani 1 1 d . . . . .
H21A H 1.379326 -0.063483 0.663238 0.047 Uiso 1 1 calc R U . . .
O3 O 1.6544(10) 0.4365(6) 0.5717(5) 0.111(2) Uani 1 1 d D . . . .
H3E H 1.647747 0.503947 0.521197 0.133 Uiso 1 1 d DR U . . .
H3F H 1.574417 0.464457 0.608967 0.133 Uiso 1 1 d DR U . . .
O2 O 2.5673(10) -0.5202(7) 0.7601(5) 0.122(3) Uani 1 1 d . . . . .
H2E H 2.502367 -0.448626 0.765087 0.147 Uiso 1 1 d R U . . .
H2F H 2.631714 -0.503276 0.709447 0.147 Uiso 1 1 d R U . . .
O1 O 2.000000 0.500000 0.500000 0.182(6) Uani 1 2 d DS . P . .
H01E H 2.028790 0.565750 0.503620 0.218 Uiso 0.5 1 d DR U P . .
H01A H 1.951440 0.536400 0.440680 0.218 Uiso 0.5 1 d DR U P . .

loop_
_atom_site_aniso_label
_atom_site_aniso_U_11
_atom_site_aniso_U_22
_atom_site_aniso_U_33
_atom_site_aniso_U_23
_atom_site_aniso_U_13
_atom_site_aniso_U_12
Cu1 0.0267(3) 0.0462(5) 0.0354(4) -0.0096(3) -0.0090(3) -0.0053(3)
Cl1 0.0419(8) 0.0769(13) 0.0465(9) -0.0209(8) -0.0171(7) -0.0078(8)
Cl2 0.0363(7) 0.0387(8) 0.0418(7) -0.0081(6) -0.0035(6) -0.0110(6)
I1 0.0410(2) 0.0604(3) 0.0466(3) -0.0025(2) -0.01757(17) -0.0114(2)
N1 0.029(2) 0.038(3) 0.031(2) -0.003(2) -0.0055(18) -0.001(2)
N2 0.027(2) 0.031(3) 0.034(2) -0.008(2) -0.0091(18) -0.0027(19)
N3 0.028(2) 0.048(3) 0.042(3) -0.019(2) -0.0038(19) -0.008(2)
C1 0.039(3) 0.045(4) 0.032(3) -0.003(3) -0.009(2) 0.005(3)
C2 0.058(4) 0.042(4) 0.044(4) -0.004(3) 0.004(3) -0.008(3)
C3 0.042(3) 0.039(4) 0.052(4) -0.003(3) 0.003(3) -0.008(3)
C4 0.034(3) 0.040(4) 0.044(3) -0.003(3) 0.000(2) -0.008(3)
C5 0.028(3) 0.033(3) 0.034(3) -0.007(2) 0.002(2) -0.003(2)
C6 0.028(2) 0.029(3) 0.032(3) -0.005(2) -0.006(2) -0.006(2)
C7 0.026(2) 0.033(3) 0.038(3) -0.006(2) -0.007(2) -0.008(2)
C8 0.028(3) 0.032(3) 0.039(3) -0.013(2) -0.002(2) -0.008(2)
C9 0.036(3) 0.027(3) 0.036(3) -0.003(2) -0.006(2) -0.007(2)
C10 0.026(2) 0.038(3) 0.038(3) -0.012(3) -0.003(2) -0.008(2)
C11 0.031(3) 0.041(4) 0.048(3) -0.023(3) -0.004(2) -0.007(3)
C12 0.043(3) 0.043(4) 0.056(4) -0.020(3) -0.005(3) -0.015(3)
C13 0.049(4) 0.052(4) 0.064(4) -0.025(3) -0.004(3) -0.020(3)
C14 0.037(3) 0.067(5) 0.079(5) -0.038(4) 0.001(3) -0.021(3)
C15 0.029(3) 0.061(5) 0.058(4) -0.035(3) -0.003(3) -0.011(3)
C16 0.029(3) 0.033(3) 0.037(3) -0.009(2) -0.007(2) -0.006(2)
C17 0.042(3) 0.042(4) 0.057(4) 0.009(3) -0.019(3) -0.019(3)
C18 0.057(4) 0.042(4) 0.046(4) 0.013(3) -0.017(3) -0.021(3)
C19 0.028(3) 0.032(3) 0.043(3) -0.002(2) -0.017(2) -0.007(2)
C20 0.035(3) 0.046(4) 0.042(3) -0.012(3) -0.008(2) -0.020(3)
C21 0.045(3) 0.033(3) 0.032(3) 0.005(2) -0.007(2) -0.016(3)
O3 0.145(6) 0.060(4) 0.115(5) -0.022(4) -0.020(4) -0.010(4)
O2 0.140(6) 0.093(5) 0.102(5) -0.022(4) 0.036(5) 0.006(5)
O1 0.182(13) 0.129(11) 0.185(13) -0.001(10) 0.025(11) -0.021(10)

loop_
_atom_type_symbol
_atom_type_description
_atom_type_scat_dispersion_real
_atom_type_scat_dispersion_imag
_atom_type_scat_source
C C 0.0033 0.0016 'International Tables Vol C Tables 4.2.6.8 and 6.1.1.4'
H H 0.0000 0.0000 'International Tables Vol C Tables 4.2.6.8 and 6.1.1.4'
N N 0.0061 0.0033 'International Tables Vol C Tables 4.2.6.8 and 6.1.1.4'
O O 0.0106 0.0060 'International Tables Vol C Tables 4.2.6.8 and 6.1.1.4'
Cu Cu 0.3201 1.2651 'International Tables Vol C Tables 4.2.6.8 and 6.1.1.4'
Cl Cl 0.1484 0.1585 'International Tables Vol C Tables 4.2.6.8 and 6.1.1.4'
I I -0.4742 1.8119 'International Tables Vol C Tables 4.2.6.8 and 6.1.1.4'

loop_
_geom_angle_atom_site_label_1
_geom_angle_atom_site_label_2
_geom_angle_atom_site_label_3
_geom_angle
_geom_angle_site_symmetry_1
_geom_angle_site_symmetry_3
_geom_angle_publ_flag
N2 Cu1 N1 79.45(18) . . ?
N2 Cu1 N3 78.88(18) . . ?
N1 Cu1 N3 156.01(17) . . ?
N2 Cu1 Cl1 163.05(14) . . ?
N1 Cu1 Cl1 98.86(13) . . ?
N3 Cu1 Cl1 98.84(14) . . ?
N2 Cu1 Cl2 95.11(14) . . ?
N1 Cu1 Cl2 95.21(14) . . ?
N3 Cu1 Cl2 96.86(13) . . ?
Cl1 Cu1 Cl2 101.84(6) . . ?
C1 N1 C5 117.9(5) . . ?
C1 N1 Cu1 128.0(4) . . ?
C5 N1 Cu1 114.0(3) . . ?
C10 N2 C6 121.2(4) . . ?
C10 N2 Cu1 119.5(3) . . ?
C6 N2 Cu1 119.2(3) . . ?
C15 N3 C11 118.2(6) . . ?
C15 N3 Cu1 127.1(4) . . ?
C11 N3 Cu1 114.7(4) . . ?
N1 C1 C2 123.1(5) . . ?
N1 C1 H1A 118.4 . . ?
C2 C1 H1A 118.4 . . ?
C3 C2 C1 118.1(6) . . ?
C3 C2 H2A 120.9 . . ?
C1 C2 H2A 120.9 . . ?
C2 C3 C4 119.8(6) . . ?
C2 C3 H3A 120.1 . . ?
C4 C3 H3A 120.1 . . ?
C3 C4 C5 119.5(6) . . ?
C3 C4 H4A 120.2 . . ?
C5 C4 H4A 120.2 . . ?
N1 C5 C4 121.6(5) . . ?
N1 C5 C6 114.5(5) . . ?
C4 C5 C6 124.0(5) . . ?
N2 C6 C7 121.3(5) . . ?
N2 C6 C5 112.3(4) . . ?
C7 C6 C5 126.5(5) . . ?
C6 C7 C8 119.6(5) . . ?
C6 C7 H7A 120.2 . . ?
C8 C7 H7A 120.2 . . ?
C9 C8 C7 117.1(5) . . ?
C9 C8 C16 122.2(5) . . ?
C7 C8 C16 120.6(5) . . ?
C10 C9 C8 120.6(5) . . ?
C10 C9 H9A 119.7 . . ?
C8 C9 H9A 119.7 . . ?
N2 C10 C9 120.2(5) . . ?
N2 C10 C11 112.5(5) . . ?
C9 C10 C11 127.2(5) . . ?
N3 C11 C12 121.6(5) . . ?
N3 C11 C10 113.8(5) . . ?
C12 C11 C10 124.5(5) . . ?
C13 C12 C11 119.5(6) . . ?
C13 C12 H12A 120.2 . . ?
C11 C12 H12A 120.2 . . ?
C14 C13 C12 118.9(7) . . ?
C14 C13 H13A 120.5 . . ?
C12 C13 H13A 120.5 . . ?
C15 C14 C13 119.5(6) . . ?
C15 C14 H14A 120.3 . . ?
C13 C14 H14A 120.3 . . ?
N3 C15 C14 122.2(6) . . ?
N3 C15 H15A 118.9 . . ?
C14 C15 H15A 118.9 . . ?
C17 C16 C21 117.0(5) . . ?
C17 C16 C8 122.4(5) . . ?
C21 C16 C8 120.6(5) . . ?
C18 C17 C16 122.0(6) . . ?
C18 C17 H17A 119.0 . . ?
C16 C17 H17A 119.0 . . ?
C17 C18 C19 119.5(5) . . ?
C17 C18 H18A 120.2 . . ?
C19 C18 H18A 120.2 . . ?
C20 C19 C18 120.2(5) . . ?
C20 C19 I1 118.4(4) . . ?
C18 C19 I1 121.3(4) . . ?
C19 C20 C21 119.8(5) . . ?
C19 C20 H20A 120.1 . . ?
C21 C20 H20A 120.1 . . ?
C16 C21 C20 121.3(5) . . ?
C16 C21 H21A 119.4 . . ?
C20 C21 H21A 119.4 . . ?
H3E O3 H3F 102.1 . . ?
H2E O2 H2F 107.7 . . ?
H01E O1 H01A 95.4 . . ?
H01E O1 H01E 180.0 . 2_966 ?
H01A O1 H01E 84.6 . 2_966 ?
H01E O1 H01A 84.6 . 2_966 ?
H01A O1 H01A 180.0 . 2_966 ?
H01E O1 H01A 95.4 2_966 2_966 ?

loop_
_geom_bond_atom_site_label_1
_geom_bond_atom_site_label_2
_geom_bond_distance
_geom_bond_site_symmetry_2
_geom_bond_publ_flag
Cu1 N2 1.943(4) . ?
Cu1 N1 2.033(5) . ?
Cu1 N3 2.043(5) . ?
Cu1 Cl1 2.2270(15) . ?
Cu1 Cl2 2.6025(16) . ?
I1 C19 2.101(5) . ?
N1 C1 1.345(7) . ?
N1 C5 1.356(7) . ?
N2 C10 1.332(7) . ?
N2 C6 1.334(7) . ?
N3 C15 1.344(7) . ?
N3 C11 1.351(7) . ?
C1 C2 1.381(9) . ?
C1 H1A 0.9300 . ?
C2 C3 1.373(9) . ?
C2 H2A 0.9300 . ?
C3 C4 1.375(8) . ?
C3 H3A 0.9300 . ?
C4 C5 1.376(8) . ?
C4 H4A 0.9300 . ?
C5 C6 1.475(7) . ?
C6 C7 1.368(7) . ?
C7 C8 1.403(7) . ?
C7 H7A 0.9300 . ?
C8 C9 1.393(7) . ?
C8 C16 1.482(7) . ?
C9 C10 1.375(7) . ?
C9 H9A 0.9300 . ?
C10 C11 1.476(8) . ?
C11 C12 1.376(9) . ?
C12 C13 1.371(8) . ?
C12 H12A 0.9300 . ?
C13 C14 1.371(9) . ?
C13 H13A 0.9300 . ?
C14 C15 1.369(10) . ?
C14 H14A 0.9300 . ?
C15 H15A 0.9300 . ?
C16 C17 1.382(8) . ?
C16 C21 1.387(8) . ?
C17 C18 1.374(8) . ?
C17 H17A 0.9300 . ?
C18 C19 1.376(8) . ?
C18 H18A 0.9300 . ?
C19 C20 1.357(8) . ?
C20 C21 1.388(7) . ?
C20 H20A 0.9300 . ?
C21 H21A 0.9300 . ?
O3 H3E 0.8500 . ?
O3 H3F 0.8500 . ?
O2 H2E 0.8500 . ?
O2 H2F 0.8500 . ?
O1 H01E 0.8500 . ?
O1 H01A 0.8500 . ?
O1 H01E 0.8500 2_966 ?
O1 H01A 0.8500 2_966 ?

loop_
_geom_torsion_atom_site_label_1
_geom_torsion_atom_site_label_2
_geom_torsion_atom_site_label_3
_geom_torsion_atom_site_label_4
_geom_torsion
_geom_torsion_site_symmetry_1
_geom_torsion_site_symmetry_2
_geom_torsion_site_symmetry_3
_geom_torsion_site_symmetry_4
_geom_torsion_publ_flag
C5 N1 C1 C2 -0.6(9) . . . . ?
Cu1 N1 C1 C2 -177.8(5) . . . . ?
N1 C1 C2 C3 1.1(10) . . . . ?
C1 C2 C3 C4 -0.9(10) . . . . ?
C2 C3 C4 C5 0.2(10) . . . . ?
C1 N1 C5 C4 -0.2(8) . . . . ?
Cu1 N1 C5 C4 177.5(4) . . . . ?
C1 N1 C5 C6 178.9(5) . . . . ?
Cu1 N1 C5 C6 -3.5(6) . . . . ?
C3 C4 C5 N1 0.3(9) . . . . ?
C3 C4 C5 C6 -178.6(6) . . . . ?
C10 N2 C6 C7 2.0(8) . . . . ?
Cu1 N2 C6 C7 -173.9(4) . . . . ?
C10 N2 C6 C5 -176.8(5) . . . . ?
Cu1 N2 C6 C5 7.2(6) . . . . ?
N1 C5 C6 N2 -2.1(7) . . . . ?
C4 C5 C6 N2 176.9(5) . . . . ?
N1 C5 C6 C7 179.1(5) . . . . ?
C4 C5 C6 C7 -1.8(9) . . . . ?
N2 C6 C7 C8 -0.3(8) . . . . ?
C5 C6 C7 C8 178.4(5) . . . . ?
C6 C7 C8 C9 -1.3(8) . . . . ?
C6 C7 C8 C16 -179.8(5) . . . . ?
C7 C8 C9 C10 1.2(8) . . . . ?
C16 C8 C9 C10 179.7(5) . . . . ?
C6 N2 C10 C9 -2.1(8) . . . . ?
Cu1 N2 C10 C9 173.8(4) . . . . ?
C6 N2 C10 C11 176.0(5) . . . . ?
Cu1 N2 C10 C11 -8.0(6) . . . . ?
C8 C9 C10 N2 0.5(8) . . . . ?
C8 C9 C10 C11 -177.4(5) . . . . ?
C15 N3 C11 C12 -1.2(8) . . . . ?
Cu1 N3 C11 C12 -179.8(4) . . . . ?
C15 N3 C11 C10 -179.7(5) . . . . ?
Cu1 N3 C11 C10 1.8(6) . . . . ?
N2 C10 C11 N3 3.7(7) . . . . ?
C9 C10 C11 N3 -178.3(5) . . . . ?
N2 C10 C11 C12 -174.7(5) . . . . ?
C9 C10 C11 C12 3.3(10) . . . . ?
N3 C11 C12 C13 1.4(9) . . . . ?
C10 C11 C12 C13 179.6(6) . . . . ?
C11 C12 C13 C14 -0.7(10) . . . . ?
C12 C13 C14 C15 0.1(10) . . . . ?
C11 N3 C15 C14 0.5(9) . . . . ?
Cu1 N3 C15 C14 178.9(5) . . . . ?
C13 C14 C15 N3 0.0(10) . . . . ?
C9 C8 C16 C17 0.2(9) . . . . ?
C7 C8 C16 C17 178.7(6) . . . . ?
C9 C8 C16 C21 179.1(5) . . . . ?
C7 C8 C16 C21 -2.4(8) . . . . ?
C21 C16 C17 C18 3.5(10) . . . . ?
C8 C16 C17 C18 -177.5(6) . . . . ?
C16 C17 C18 C19 -0.3(11) . . . . ?
C17 C18 C19 C20 -2.9(10) . . . . ?
C17 C18 C19 I1 -179.9(5) . . . . ?
C18 C19 C20 C21 2.7(10) . . . . ?
I1 C19 C20 C21 179.8(4) . . . . ?
C17 C16 C21 C20 -3.7(9) . . . . ?
C8 C16 C21 C20 177.3(5) . . . . ?
C19 C20 C21 C16 0.7(9) . . . . ?
